data_2012506
loop_
_publ_author_name
'Ziyat, Hossni'
'Ait Itto, My Youssef'
'Ait Ali, Mustapha'
'Karim, Abdellah'
'Riahi, Abdelkhalek'
'Daran, Jean-Claude'

_publ_section_title
;
 Stereochemistry of two new polyfunctionalized
 <i>gem</i>-dihalocyclopropanes
;
_journal_issue 2
_journal_name_full 'Acta Crystallographica Section C'
_journal_page_first o90
_journal_page_last o93
_journal_paper_doi 10.1107/S0108270101019680
_journal_volume 58
_journal_year 2002
_chemical_formula_moiety 'C11 H16 Cl2 O3'
_chemical_formula_structural 'C11 H16 Cl2 O3'
_chemical_formula_sum 'C11 H16 Cl2 O3'
_chemical_formula_weight 267.14
_space_group_IT_number 19
_symmetry_cell_setting orthorhombic
_symmetry_space_group_name_Hall 'P 2ac 2ab'
_symmetry_space_group_name_H-M 'P 21 21 21'
_atom_sites_solution_hydrogens geom
_atom_sites_solution_primary direct
_atom_sites_solution_secondary difmap
_audit_creation_method 'WinGX routine CIF_UPDATE'
_cell_angle_alpha 90
_cell_angle_beta 90
_cell_angle_gamma 90
_cell_formula_units_Z 4
_cell_length_a 7.2419(5)
_cell_length_b 9.7619(8)
_cell_length_c 17.7469(16)
_cell_measurement_reflns_used 8000
_cell_measurement_temperature 180(2)
_cell_measurement_theta_max 26.02
_cell_measurement_theta_min 2.3
_cell_volume 1254.61(18)
_computing_cell_refinement 'IPDS software (Stoe, 1996)'
_computing_data_collection 'IPDS software (Stoe, 1996)'
_computing_data_reduction 'XRED (Stoe, 1.08, 1996)'
_computing_molecular_graphics 'ORTEPIII( Burnett and Johnson,1996)'
_computing_publication_material 'WINGX (Farrugia, 1999)'
_computing_structure_refinement 'SHELXL97 (Sheldrick, 1998)'
_computing_structure_solution 'SIR97 (Altomare, et al.,1999)'
_diffrn_measured_fraction_theta_full .983
_diffrn_measured_fraction_theta_max .983
_diffrn_measurement_device_type 'Stoe IPDS'
_diffrn_measurement_method \f
_diffrn_radiation_type MoK\a
_diffrn_radiation_wavelength .71073
_diffrn_reflns_av_R_equivalents .0338
_diffrn_reflns_av_sigmaI/netI .0244
_diffrn_reflns_limit_h_max 8
_diffrn_reflns_limit_h_min -8
_diffrn_reflns_limit_k_max 12
_diffrn_reflns_limit_k_min -12
_diffrn_reflns_limit_l_max 21
_diffrn_reflns_limit_l_min -21
_diffrn_reflns_number 9901
_diffrn_reflns_theta_full 26.02
_diffrn_reflns_theta_max 26.02
_diffrn_reflns_theta_min 2.3
_diffrn_standards_decay_% <0.1
_diffrn_standards_interval_count 0
_diffrn_standards_interval_time 0
_diffrn_standards_number 0
_exptl_absorpt_coefficient_mu .507
_exptl_absorpt_correction_T_max .9126
_exptl_absorpt_correction_T_min .7881
_exptl_absorpt_correction_type multi-scan
_exptl_absorpt_process_details 'SORTAV, Blessing (1995)'
_exptl_crystal_colour colorless
_exptl_crystal_density_diffrn 1.414
_exptl_crystal_density_method 'not measured'
_exptl_crystal_description parallelepiped
_exptl_crystal_F_000 560
_exptl_crystal_size_max .42
_exptl_crystal_size_mid .40
_exptl_crystal_size_min .13
_refine_diff_density_max .224
_refine_diff_density_min -.241
_refine_ls_abs_structure_details 'Flack H D (1983), Acta Cryst. A39, 876-881'
_refine_ls_abs_structure_Flack .00(5)
_refine_ls_extinction_method none
_refine_ls_goodness_of_fit_ref 1.037
_refine_ls_hydrogen_treatment constr
_refine_ls_matrix_type full
_refine_ls_number_parameters 148
_refine_ls_number_reflns 2418
_refine_ls_number_restraints 0
_refine_ls_restrained_S_all 1.037
_refine_ls_R_factor_all .0277
_refine_ls_R_factor_gt .0237
_refine_ls_shift/su_max .001
_refine_ls_shift/su_mean .000
_refine_ls_structure_factor_coef Fsqd
_refine_ls_weighting_details 'calc w=1/[\s^2^(Fo^2^)+(0.0375P)^2^+0.0454P] where P=(Fo^2^+2Fc^2^)/3'
_refine_ls_weighting_scheme calc
_refine_ls_wR_factor_gt .0576
_refine_ls_wR_factor_ref .0590
_reflns_number_gt 2207
_reflns_number_total 2418
_reflns_threshold_expression 'I > 2\s(I)'
_cod_data_source_file jz1483.cif
_cod_data_source_block 2
_cod_depositor_comments
;
The following automatic conversions were performed:
'_geom_bond_publ_flag' value 'YES' changed to 'yes' according to
'/home/saulius/struct/CIF-dictionaries/cif_core.dic' dictionary named
'cif_core.dic' version 2.4.1 from 2010-06-29 (10
times).

'_geom_bond_publ_flag' value 'NO' changed to 'no' according to
'/home/saulius/struct/CIF-dictionaries/cif_core.dic' dictionary named
'cif_core.dic' version 2.4.1 from 2010-06-29 (6 times).

Automatic conversion script
Id: cif_fix_enum 1527 2010-12-29 10:47:43Z saulius 

The following automatic conversions were performed:

'_exptl_absorpt_correction_type' value 'Multi-scan' changed to
'multi-scan' according to
/home/saulius/struct/CIF-dictionaries/cif_core.dic dictionary named
'cif_core.dic' version 2.4.1 from 2010-06-29.

'_geom_bond_publ_flag'
value 'YES' changed to 'yes' according to
/home/saulius/struct/CIF-dictionaries/cif_core.dic dictionary named
'cif_core.dic' version 2.4.1 from 2010-06-29 (10
times).

'_geom_bond_publ_flag' value 'NO' changed to 'no' according
to /home/saulius/struct/CIF-dictionaries/cif_core.dic dictionary
named 'cif_core.dic' version 2.4.1 from 2010-06-29 (6
times).

'_geom_angle_publ_flag' value 'NO' changed to 'no' according
to /home/saulius/struct/CIF-dictionaries/cif_core.dic dictionary
named 'cif_core.dic' version 2.4.1 from 2010-06-29 (10
times).

'_geom_angle_publ_flag' value 'YES' changed to 'yes'
according to /home/saulius/struct/CIF-dictionaries/cif_core.dic
dictionary named 'cif_core.dic' version 2.4.1 from 2010-06-29 (16
times).

'_geom_torsion_publ_flag' value 'YES' changed to 'yes'
according to /home/saulius/struct/CIF-dictionaries/cif_core.dic
dictionary named 'cif_core.dic' version 2.4.1 from 2010-06-29 (9
times).

Automatic conversion script
Id: cif_fix_values 1715 2011-07-08 13:25:40Z adriana 
;
_cod_database_code 2012506
_cod_database_fobs_code 2012506

loop_
_symmetry_equiv_pos_as_xyz
'x, y, z'
'x+1/2, -y+1/2, -z'
'-x, y+1/2, -z+1/2'
'-x+1/2, -y, z+1/2'

loop_
_atom_site_label
_atom_site_fract_x
_atom_site_fract_y
_atom_site_fract_z
_atom_site_U_iso_or_equiv
_atom_site_adp_type
_atom_site_calc_flag
_atom_site_refinement_flags
_atom_site_occupancy
_atom_site_disorder_assembly
_atom_site_disorder_group
_atom_site_type_symbol
Cl1 .35355(6) .88785(5) .40672(3) .03284(12) Uani d . 1 . . Cl
Cl2 .29567(7) .85649(5) .24692(3) .04162(14) Uani d . 1 . . Cl
O1 .75687(18) .50736(11) .43588(7) .0284(3) Uani d . 1 . . O
O2 1.02114(19) .46852(12) .37546(8) .0309(3) Uani d . 1 . . O
H2 1.0003 .3893 .3883 .046 Uiso calc R 1 . . H
O3 .9563(2) 1.20229(11) .39783(7) .0312(3) Uani d . 1 . . O
C1 .7519(2) .78833(14) .38088(9) .0193(3) Uani d . 1 . . C
H1 .6851 .7735 .4282 .023 Uiso calc R 1 . . H
C2 .6208(2) .75365(15) .31616(9) .0209(3) Uani d . 1 . . C
C3 .4663(3) .65102(17) .33088(9) .0253(4) Uani d . 1 . . C
H3A .4289 .5920 .2896 .030 Uiso calc R 1 . . H
H3B .4601 .6092 .3804 .030 Uiso calc R 1 . . H
C4 .4233(3) .79866(17) .32490(9) .0244(4) Uani d . 1 . . C
C11 .8099(2) .94040(15) .37805(9) .0205(3) Uani d . 1 . . C
H11A .9147 .9503 .3444 .025 Uiso calc R 1 . . H
H11B .7090 .9943 .3577 .025 Uiso calc R 1 . . H
C12 .8612(3) .99546(16) .45525(9) .0230(3) Uani d . 1 . . C
H12A .7561 .9843 .4886 .028 Uiso calc R 1 . . H
H12B .9614 .9405 .4753 .028 Uiso calc R 1 . . H
C13 .9190(2) 1.14322(16) .45630(9) .0215(3) Uani d . 1 . . C
C14 .9290(3) 1.21279(17) .53099(10) .0289(4) Uani d . 1 . . C
H14A .9508 1.3089 .5237 .043 Uiso calc R 1 . . H
H14B 1.0281 1.1741 .5600 .043 Uiso calc R 1 . . H
H14C .8146 1.2001 .5574 .043 Uiso calc R 1 . . H
C16 .9230(3) .69706(15) .38193(10) .0250(4) Uani d . 1 . . C
H16A .9818 .7018 .3329 .030 Uiso calc R 1 . . H
H16B 1.0094 .7336 .4185 .030 Uiso calc R 1 . . H
C17 .8874(2) .54926(15) .40043(9) .0211(3) Uani d . 1 . . C
C21 .7050(3) .7567(2) .23829(10) .0353(4) Uani d . 1 . . C
H21A .8064 .6934 .2361 .053 Uiso calc R 1 . . H
H21B .7488 .8474 .2275 .053 Uiso calc R 1 . . H
H21C .6135 .7312 .2018 .053 Uiso calc R 1 . . H

loop_
_atom_site_aniso_label
_atom_site_aniso_U_11
_atom_site_aniso_U_22
_atom_site_aniso_U_33
_atom_site_aniso_U_12
_atom_site_aniso_U_13
_atom_site_aniso_U_23
Cl1 .0219(2) .0366(2) .0401(2) .00046(18) .00227(18) -.01009(19)
Cl2 .0409(3) .0428(3) .0411(3) -.0065(2) -.0194(2) .0139(2)
O1 .0276(8) .0197(5) .0379(7) -.0034(5) .0046(5) .0052(5)
O2 .0324(8) .0154(5) .0450(7) .0020(5) .0078(6) .0020(5)
O3 .0442(8) .0163(5) .0332(7) -.0041(5) .0025(6) .0000(5)
C1 .0196(9) .0158(7) .0224(7) -.0032(6) .0010(6) .0018(6)
C2 .0238(10) .0154(7) .0234(8) -.0038(6) .0006(7) -.0003(6)
C3 .0281(11) .0215(8) .0262(8) -.0074(7) -.0027(7) .0003(7)
C4 .0251(10) .0238(8) .0244(8) -.0043(7) -.0042(7) .0009(6)
C11 .0211(9) .0143(6) .0259(7) -.0018(6) -.0008(7) .0009(6)
C12 .0257(10) .0172(7) .0260(8) -.0018(7) .0005(7) .0011(6)
C13 .0167(9) .0188(8) .0292(8) .0034(6) -.0009(6) -.0007(6)
C14 .0299(10) .0227(8) .0341(9) .0020(7) -.0046(8) -.0053(7)
C16 .0204(9) .0157(7) .0389(9) -.0027(7) .0021(7) .0030(7)
C17 .0235(10) .0151(7) .0246(8) -.0017(6) -.0060(7) -.0004(6)
C21 .0426(12) .0364(9) .0270(9) -.0079(8) .0089(9) -.0041(7)

loop_
_atom_type_symbol
_atom_type_description
_atom_type_scat_dispersion_real
_atom_type_scat_dispersion_imag
_atom_type_scat_source
C C .0033 .0016 'International Tables Vol C Tables 4.2.6.8 and 6.1.1.4'
H H 0 0 'International Tables Vol C Tables 4.2.6.8 and 6.1.1.4'
Cl Cl .1484 .1585 'International Tables Vol C Tables 4.2.6.8 and 6.1.1.4'
O O .0106 .006 'International Tables Vol C Tables 4.2.6.8 and 6.1.1.4'

loop_
_geom_angle_atom_site_label_1
_geom_angle_atom_site_label_2
_geom_angle_atom_site_label_3
_geom_angle
_geom_angle_publ_flag
C17 O2 H2 109.5 no
C16 C1 C2 112.60(13) no
C16 C1 C11 109.92(13) no
C2 C1 C11 110.96(13) no
C16 C1 H1 107.7 ?
C2 C1 H1 107.7 ?
C11 C1 H1 107.7 ?
C4 C2 C21 118.20(15) yes
C4 C2 C3 58.42(11) yes
C21 C2 C3 117.78(14) yes
C4 C2 C1 116.65(14) yes
C21 C2 C1 115.61(16) yes
C3 C2 C1 118.21(13) yes
C4 C3 C2 60.11(12) yes
C4 C3 H3A 117.8 ?
C2 C3 H3A 117.8 ?
C4 C3 H3B 117.8 ?
C2 C3 H3B 117.8 ?
H3A C3 H3B 114.9 ?
C3 C4 C2 61.46(11) yes
C3 C4 Cl2 118.73(12) yes
C2 C4 Cl2 120.84(13) yes
C3 C4 Cl1 118.80(12) yes
C2 C4 Cl1 120.02(12) yes
Cl2 C4 Cl1 109.80(10) yes
C12 C11 C1 112.20(13) no
C12 C11 H11A 109.2 ?
C1 C11 H11A 109.2 ?
C12 C11 H11B 109.2 ?
C1 C11 H11B 109.2 ?
H11A C11 H11B 107.9 ?
C13 C12 C11 114.80(13) no
C13 C12 H12A 108.6 ?
C11 C12 H12A 108.6 ?
C13 C12 H12B 108.6 ?
C11 C12 H12B 108.6 ?
H12A C12 H12B 107.5 ?
O3 C13 C14 122.08(14) no
O3 C13 C12 120.41(13) no
C14 C13 C12 117.51(14) no
C13 C14 H14A 109.5 ?
C13 C14 H14B 109.5 ?
H14A C14 H14B 109.5 ?
C13 C14 H14C 109.5 ?
H14A C14 H14C 109.5 ?
H14B C14 H14C 109.5 ?
C17 C16 C1 115.08(15) no
C17 C16 H16A 108.5 ?
C1 C16 H16A 108.5 ?
C17 C16 H16B 108.5 ?
C1 C16 H16B 108.5 ?
H16A C16 H16B 107.5 ?
O1 C17 O2 123.05(14) yes
O1 C17 C16 125.03(15) yes
O2 C17 C16 111.88(15) yes
C2 C21 H21A 109.5 ?
C2 C21 H21B 109.5 ?
H21A C21 H21B 109.5 ?
C2 C21 H21C 109.5 ?
H21A C21 H21C 109.5 ?
H21B C21 H21C 109.5 ?

loop_
_geom_bond_atom_site_label_1
_geom_bond_atom_site_label_2
_geom_bond_site_symmetry_2
_geom_bond_distance
_geom_bond_publ_flag
Cl1 C4 . 1.7668(17) yes
Cl2 C4 . 1.7572(17) yes
O1 C17 . 1.207(2) yes
O2 C17 . 1.325(2) yes
O2 H2 . .8200 ?
O3 C13 . 1.2175(19) yes
C1 C16 . 1.526(2) no
C1 C2 . 1.528(2) yes
C1 C11 . 1.5436(19) no
C1 H1 . .9800 ?
C2 C4 . 1.505(3) yes
C2 C21 . 1.511(2) yes
C2 C3 . 1.524(2) yes
C3 C4 . 1.478(2) yes
C3 H3A . .9700 ?
C3 H3B . .9700 ?
C11 C12 . 1.518(2) no
C11 H11A . .9700 ?
C11 H11B . .9700 ?
C12 C13 . 1.502(2) no
C12 H12A . .9700 ?
C12 H12B . .9700 ?
C13 C14 . 1.491(2) no
C14 H14A . .9600 ?
C14 H14B . .9600 ?
C14 H14C . .9600 ?
C16 C17 . 1.502(2) no
C16 H16A . .9700 ?
C16 H16B . .9700 ?
C21 H21A . .9600 ?
C21 H21B . .9600 ?
C21 H21C . .9600 ?

loop_
_geom_hbond_atom_site_label_D
_geom_hbond_atom_site_label_H
_geom_hbond_atom_site_label_A
_geom_hbond_site_symmetry_A
_geom_hbond_distance_DH
_geom_hbond_distance_HA
_geom_hbond_distance_DA
_geom_hbond_angle_DHA
_geom_hbond_publ_flag
O2 H2 O3 1_545 .82 1.86 2.671(2) 169 yes
C3 H3B O1 1_555 .98 2.56 3.141(2) 118.0 yes
C1 H1 Cl1 1_555 .98 2.67 3.078(2) 105.0 yes

loop_
_geom_torsion_atom_site_label_1
_geom_torsion_atom_site_label_2
_geom_torsion_atom_site_label_3
_geom_torsion_atom_site_label_4
_geom_torsion
_geom_torsion_publ_flag
C16 C1 C2 C4 158.71(14) ?
C11 C1 C2 C4 -77.61(17) ?
C16 C1 C2 C21 -55.52(18) ?
C11 C1 C2 C21 68.17(19) ?
C16 C1 C2 C3 92.01(17) ?
C11 C1 C2 C3 -144.30(14) ?
C21 C2 C3 C4 -107.65(17) ?
C1 C2 C3 C4 105.53(16) ?
C2 C3 C4 Cl2 111.55(16) ?
C2 C3 C4 Cl1 -110.55(15) ?
C21 C2 C4 C3 106.93(16) ?
C1 C2 C4 C3 -108.20(15) ?
C21 C2 C4 Cl2 -1.3(2) ?
C3 C2 C4 Cl2 -108.21(15) ?
C1 C2 C4 Cl2 143.58(12) ?
C21 C2 C4 Cl1 -144.47(14) ?
C3 C2 C4 Cl1 108.60(15) ?
C1 C2 C4 Cl1 .4(2) ?
C16 C1 C11 C12 -81.29(17) yes
C2 C1 C11 C12 153.51(15) yes
C1 C11 C12 C13 -179.97(15) yes
C11 C12 C13 O3 -14.1(2) yes
C11 C12 C13 C14 166.17(16) yes
C2 C1 C16 C17 -67.65(18) yes
C11 C1 C16 C17 168.09(14) yes
C1 C16 C17 O1 -24.4(2) yes
C1 C16 C17 O2 157.88(14) yes

loop_
_cod_related_entry_id
_cod_related_entry_database
_cod_related_entry_code
1 ChemSpider 21181915
